data_1011214
loop_
_publ_author_name
'Hocart, R'

_publ_section_title
;
Schema structural de la proustite et de la pyrargyrite.
;
_journal_coden_ASTM COREAF
_journal_name_full
;
Comptes Rendus Hebdomadaires des Seances de l'Academie des Sciences
(1884 - 1965)
;
_journal_page_first 68
_journal_page_last 70
_journal_volume 205
_journal_year 1937
_chemical_compound_source 'from Freiberg, Saxony'
_chemical_formula_structural 'Ag3 (Sb S3)'
_chemical_formula_sum 'Ag3 S3 Sb'
_chemical_name_mineral Pyrargyrite
_chemical_name_systematic 'Silver trithioantimonate(III)'
_space_group_IT_number 161
_symmetry_cell_setting trigonal
_symmetry_space_group_name_Hall 'P 3* -2n'
_symmetry_space_group_name_H-M 'R 3 c :R'
_cell_angle_alpha 103.97
_cell_angle_beta 103.97
_cell_angle_gamma 103.97
_cell_formula_units_Z 2
_cell_length_a 7.
_cell_length_b 7.
_cell_length_c 7.
_cell_volume 306.2
_exptl_crystal_density_meas 5.85
_cod_original_sg_symbol_H-M 'R 3 c R'
_cod_database_code 1011214

loop_
_symmetry_equiv_pos_as_xyz
x,y,z
1/2+y,1/2+x,1/2+z
y,z,x
1/2+x,1/2+z,1/2+y
z,x,y
1/2+z,1/2+y,1/2+x

loop_
_atom_site_label
_atom_site_type_symbol
_atom_site_symmetry_multiplicity
_atom_site_Wyckoff_symbol
_atom_site_fract_x
_atom_site_fract_y
_atom_site_fract_z
_atom_site_occupancy
_atom_site_attached_hydrogens
_atom_site_calc_flag
Sb1 Sb3+ 2 a 0.0917 0.0917 0.0917 1. 0 d
Ag1 Ag1+ 6 b 0.633 0.5 0. 1. 0 d
S1 S2- 6 b 0.795 0.205 0. 1. 0 d

loop_
_atom_type_symbol
_atom_type_oxidation_number
Sb3+ 3.000
Ag1+ 1.000
S2- -2.000
